data_1531399
loop_
_publ_author_name
'Gromilov, S.A.'
'Khranenko, S.P.'
'Baidina, I.A.'
'Belyaev, A.V.'

_publ_section_title
;
 Synthesis and crystal structure of K2 (Pd0.5 Pt0.5 (N O2)4)
;
_journal_name_full 'Zhurnal Strukturnoi Khimii (Issue-No. from 1981)'
_journal_page_first 828
_journal_page_last 832
_journal_volume 42
_journal_year 2001
_chemical_formula_sum 'K2 N4 O8 Pd0.5 Pt0.5'
_chemical_name_systematic 'K2 (Pd0.5 Pt0.5 (N O2)4)'
_space_group_IT_number 14
_symmetry_space_group_name_Hall '-P 2ybc'
_symmetry_space_group_name_H-M 'P 1 21/c 1'
_cell_angle_alpha 90
_cell_angle_beta 96.156
_cell_angle_gamma 90
_cell_formula_units_Z 4
_cell_length_a 9.2293
_cell_length_b 12.766
_cell_length_c 7.7813
_cell_volume 911.516
_citation_journal_id_ASTM ZSTKAI
_cod_data_source_file Gromilov_ZSTKAI_2001_121.cif
_cod_data_source_block K2N4O8Pd0.5Pt0.5
_cod_original_cell_volume 911.5157
_cod_database_code 1531399

loop_
_symmetry_equiv_pos_as_xyz
x,y,z
-x,y+1/2,-z+1/2
-x,-y,-z
x,-y-1/2,z-1/2

loop_
_atom_site_label
_atom_site_type_symbol
_atom_site_fract_x
_atom_site_fract_y
_atom_site_fract_z
_atom_site_occupancy
_atom_site_U_iso_or_equiv
O8 O-2 0.2957 0.1479 0.1018 1 0.0
Pt2 Pt+2 0.5 0 0 0.5 0.0
O4 O-2 0.1129 0.3717 0.2485 1 0.0
O2 O-2 0.2142 0.6606 0.5293 1 0.0
Pd2 Pd+2 0.5 0 0 0.5 0.0
K1 K+1 0.184 0.1568 0.4196 1 0.0
N4 N+3 0.3961 0.1373 0.0094 1 0.0
O1 O-2 0.0711 0.6755 0.2958 1 0.0
N3 N+3 0.5807 0.0218 0.2502 1 0.0
O5 O-2 0.5873 -0.0484 0.3577 1 0.0
Pd1 Pd+2 0 0.5 0.5 0.5 0.0
N2 N+3 0.0123 0.4328 0.2681 1 0.0
Pt1 Pt+2 0 0.5 0.5 0.5 0.0
K2 K+1 0.6564 0.3193 0.1486 1 0.0
O7 O-2 0.4342 0.2138 -0.0736 1 0.0
O3 O-2 -0.0819 0.4493 0.146 1 0.0
O6 O-2 0.6235 0.1116 0.2983 1 0.0
N1 N+3 0.1083 0.6279 0.4318 1 0.0
